data_4076094
loop_
_publ_author_name
'Wang, Cun'
'Erker, Gerhard'
'Kehr, Gerald'
'Wedeking, Katrin'
'Fr\"ohlich, Roland'

_publ_section_title
;
 Synthesis, Structural Features, and Formation of Organometallic Derivates
 of C1-Bridged Cp/Amido Titanium and Zirconium &#x201C;CpCN-Constrained
 Geometry&#x201D; Systems
;
_journal_issue 20
_journal_name_full Organometallics
_journal_page_first 4760
_journal_paper_doi 10.1021/om0505918
_journal_volume 24
_journal_year 2005
_chemical_formula_sum 'C16 H21 N O Ti'
_chemical_formula_weight 291.24
_chemical_name_systematic
; 
 ? 
;
_space_group_IT_number 2
_symmetry_cell_setting triclinic
_symmetry_space_group_name_Hall '-P 1'
_symmetry_space_group_name_H-M 'P -1'
_atom_sites_solution_hydrogens geom
_atom_sites_solution_primary direct
_atom_sites_solution_secondary difmap
_audit_creation_method SHELXL-97
_cell_angle_alpha 111.86(1)
_cell_angle_beta 94.71(1)
_cell_angle_gamma 104.14(1)
_cell_formula_units_Z 2
_cell_length_a 8.889(1)
_cell_length_b 8.988(1)
_cell_length_c 10.515(1)
_cell_measurement_temperature 198(2)
_cell_volume 741.95(16)
_computing_cell_refinement 'Collect (Nonius B.V., 1998)'
_computing_data_collection 'Collect (Nonius B.V., 1998)'
_computing_data_reduction 'Denzo-SMN (Otwinowski & Minor, 1997)'
_computing_molecular_graphics 'XP (BrukerAXS, 2000)'
_computing_publication_material 'SHELXL-97 (Sheldrick, 1997)'
_computing_structure_refinement 'SHELXL-97 (Sheldrick, 1997)'
_computing_structure_solution 'SHELXS-97 (Sheldrick, 1990)'
_diffrn_ambient_temperature 198(2)
_diffrn_measured_fraction_theta_full 0.990
_diffrn_measured_fraction_theta_max 0.990
_diffrn_measurement_device_type 'Nonius KappaCCD'
_diffrn_measurement_method '\w and \f scans'
_diffrn_radiation_monochromator graphite
_diffrn_radiation_source 'rotating anode Nonius FR591'
_diffrn_radiation_type MoK\a
_diffrn_radiation_wavelength 0.71073
_diffrn_reflns_av_R_equivalents 0.0442
_diffrn_reflns_av_sigmaI/netI 0.0425
_diffrn_reflns_limit_h_max 9
_diffrn_reflns_limit_h_min -11
_diffrn_reflns_limit_k_max 11
_diffrn_reflns_limit_k_min -11
_diffrn_reflns_limit_l_max 13
_diffrn_reflns_limit_l_min -13
_diffrn_reflns_number 7546
_diffrn_reflns_theta_full 27.88
_diffrn_reflns_theta_max 27.88
_diffrn_reflns_theta_min 2.13
_exptl_absorpt_coefficient_mu 0.569
_exptl_absorpt_correction_T_max 0.9196
_exptl_absorpt_correction_T_min 0.8258
_exptl_absorpt_correction_type empirical
_exptl_absorpt_process_details 'SORTAV (Blessing, 1995 & 1997)'
_exptl_crystal_colour yellow
_exptl_crystal_density_diffrn 1.304
_exptl_crystal_density_method 'not measured'
_exptl_crystal_description block
_exptl_crystal_F_000 308
_exptl_crystal_size_max 0.35
_exptl_crystal_size_mid 0.25
_exptl_crystal_size_min 0.15
_refine_diff_density_max 0.297
_refine_diff_density_min -0.362
_refine_diff_density_rms 0.051
_refine_ls_extinction_method none
_refine_ls_goodness_of_fit_ref 1.034
_refine_ls_hydrogen_treatment riding
_refine_ls_matrix_type full
_refine_ls_number_parameters 176
_refine_ls_number_reflns 3506
_refine_ls_number_restraints 0
_refine_ls_restrained_S_all 1.034
_refine_ls_R_factor_all 0.0445
_refine_ls_R_factor_gt 0.0377
_refine_ls_shift/su_max 0.001
_refine_ls_shift/su_mean 0.000
_refine_ls_structure_factor_coef Fsqd
_refine_ls_weighting_details 'calc w=1/[\s^2^(Fo^2^)+(0.0479P)^2^+0.3152P] where P=(Fo^2^+2Fc^2^)/3'
_refine_ls_weighting_scheme calc
_refine_ls_wR_factor_gt 0.0992
_refine_ls_wR_factor_ref 0.1038
_reflns_number_gt 3092
_reflns_number_total 3506
_reflns_threshold_expression >2sigma(I)
_cod_data_source_file om0505918si20050713_115543.cif
_cod_data_source_block erk2850
_cod_original_cell_volume 741.95(14)
_cod_original_sg_symbol_H-M P-1
_cod_database_code 4076094

loop_
_symmetry_equiv_pos_as_xyz
'x, y, z'
'-x, -y, -z'

loop_
_atom_site_label
_atom_site_type_symbol
_atom_site_fract_x
_atom_site_fract_y
_atom_site_fract_z
_atom_site_U_iso_or_equiv
_atom_site_adp_type
_atom_site_occupancy
_atom_site_symmetry_multiplicity
_atom_site_calc_flag
_atom_site_refinement_flags
Ti Ti 0.23029(3) 0.57798(3) 0.25383(3) 0.02626(11) Uani 1 1 d .
O1 O 0.14861(14) 0.30691(15) 0.24560(15) 0.0352(3) Uani 1 1 d .
N1 N 0.00265(16) 0.51566(17) 0.26499(16) 0.0286(3) Uani 1 1 d .
C1 C 0.0946(2) 0.7710(2) 0.26814(19) 0.0309(4) Uani 1 1 d .
C2 C 0.2288(2) 0.8553(2) 0.3775(2) 0.0352(4) Uani 1 1 d .
H2 H 0.2275 0.8932 0.4745 0.042 Uiso 1 1 calc R
C3 C 0.3648(2) 0.8734(2) 0.3177(2) 0.0390(4) Uani 1 1 d .
H3 H 0.4708 0.9258 0.3676 0.047 Uiso 1 1 calc R
C4 C 0.3170(2) 0.8009(2) 0.1723(2) 0.0374(4) Uani 1 1 d .
H4 H 0.3846 0.7962 0.1063 0.045 Uiso 1 1 calc R
C5 C 0.1507(2) 0.7360(2) 0.1410(2) 0.0332(4) Uani 1 1 d .
H5 H 0.0871 0.6786 0.0500 0.040 Uiso 1 1 calc R
C6 C -0.0574(2) 0.6577(2) 0.2782(2) 0.0321(4) Uani 1 1 d .
H6 H -0.1420 0.6258 0.1959 0.038 Uiso 1 1 calc R
C7 C -0.1160(3) 0.7296(3) 0.4132(3) 0.0506(5) Uani 1 1 d .
H7A H -0.2117 0.6476 0.4132 0.076 Uiso 1 1 calc R
H7B H -0.1402 0.8329 0.4208 0.076 Uiso 1 1 calc R
H7C H -0.0340 0.7547 0.4927 0.076 Uiso 1 1 calc R
C8 C -0.09381(19) 0.3577(2) 0.23645(17) 0.0268(3) Uani 1 1 d .
C9 C -0.2588(2) 0.3043(2) 0.2147(2) 0.0350(4) Uani 1 1 d .
H9 H -0.3167 0.3821 0.2215 0.042 Uiso 1 1 calc R
C10 C -0.3385(2) 0.1368(2) 0.1830(2) 0.0431(5) Uani 1 1 d .
H10 H -0.4507 0.1012 0.1683 0.052 Uiso 1 1 calc R
C11 C -0.2562(2) 0.0222(2) 0.1727(2) 0.0455(5) Uani 1 1 d .
H11 H -0.3121 -0.0912 0.1520 0.055 Uiso 1 1 calc R
C12 C -0.0919(2) 0.0716(2) 0.1925(2) 0.0388(4) Uani 1 1 d .
H12 H -0.0349 -0.0071 0.1846 0.047 Uiso 1 1 calc R
C13 C -0.0136(2) 0.2373(2) 0.22363(19) 0.0299(3) Uani 1 1 d .
C14 C 0.2437(2) 0.1949(3) 0.2375(3) 0.0445(5) Uani 1 1 d .
H14A H 0.2196 0.1425 0.3030 0.067 Uiso 1 1 calc R
H14B H 0.3560 0.2589 0.2616 0.067 Uiso 1 1 calc R
H14C H 0.2199 0.1077 0.1423 0.067 Uiso 1 1 calc R
C15 C 0.3911(3) 0.6198(3) 0.4340(2) 0.0460(5) Uani 1 1 d .
H15A H 0.4412 0.7406 0.4866 0.069 Uiso 1 1 calc R
H15B H 0.4724 0.5645 0.4051 0.069 Uiso 1 1 calc R
H15C H 0.3337 0.5734 0.4930 0.069 Uiso 1 1 calc R
C16 C 0.3119(3) 0.4404(3) 0.0732(2) 0.0446(5) Uani 1 1 d .
H16A H 0.2290 0.3355 0.0158 0.067 Uiso 1 1 calc R
H16B H 0.4066 0.4149 0.1023 0.067 Uiso 1 1 calc R
H16C H 0.3374 0.5079 0.0187 0.067 Uiso 1 1 calc R

loop_
_atom_site_aniso_label
_atom_site_aniso_U_11
_atom_site_aniso_U_22
_atom_site_aniso_U_33
_atom_site_aniso_U_23
_atom_site_aniso_U_13
_atom_site_aniso_U_12
Ti 0.02494(17) 0.02342(16) 0.03044(18) 0.01167(13) 0.00396(12) 0.00650(11)
O1 0.0299(6) 0.0273(6) 0.0539(8) 0.0199(6) 0.0096(6) 0.0120(5)
N1 0.0285(7) 0.0218(6) 0.0392(8) 0.0143(6) 0.0092(6) 0.0100(5)
C1 0.0341(9) 0.0213(7) 0.0403(10) 0.0149(7) 0.0062(7) 0.0099(7)
C2 0.0438(10) 0.0224(8) 0.0345(9) 0.0085(7) 0.0043(8) 0.0072(7)
C3 0.0347(9) 0.0256(8) 0.0489(11) 0.0140(8) 0.0005(8) -0.0001(7)
C4 0.0399(10) 0.0297(9) 0.0431(10) 0.0192(8) 0.0106(8) 0.0032(7)
C5 0.0387(9) 0.0279(8) 0.0350(9) 0.0176(7) 0.0033(7) 0.0071(7)
C6 0.0314(8) 0.0257(8) 0.0427(10) 0.0151(7) 0.0082(7) 0.0122(7)
C7 0.0555(13) 0.0362(10) 0.0626(14) 0.0157(10) 0.0286(11) 0.0192(10)
C8 0.0289(8) 0.0250(8) 0.0274(8) 0.0119(6) 0.0084(6) 0.0067(6)
C9 0.0304(9) 0.0296(8) 0.0443(10) 0.0133(8) 0.0111(7) 0.0092(7)
C10 0.0318(9) 0.0342(10) 0.0561(13) 0.0136(9) 0.0132(9) 0.0030(8)
C11 0.0449(11) 0.0255(9) 0.0595(13) 0.0135(9) 0.0164(10) 0.0032(8)
C12 0.0432(10) 0.0249(8) 0.0496(11) 0.0153(8) 0.0130(9) 0.0105(8)
C13 0.0304(8) 0.0268(8) 0.0347(9) 0.0145(7) 0.0086(7) 0.0084(7)
C14 0.0406(10) 0.0386(10) 0.0662(14) 0.0267(10) 0.0125(10) 0.0228(9)
C15 0.0474(11) 0.0421(11) 0.0449(11) 0.0188(9) -0.0066(9) 0.0106(9)
C16 0.0520(12) 0.0424(11) 0.0446(11) 0.0171(9) 0.0190(9) 0.0206(9)

loop_
_atom_type_symbol
_atom_type_description
_atom_type_scat_dispersion_real
_atom_type_scat_dispersion_imag
_atom_type_scat_source
C C 0.0033 0.0016 'International Tables Vol C Tables 4.2.6.8 and 6.1.1.4'
H H 0.0000 0.0000 'International Tables Vol C Tables 4.2.6.8 and 6.1.1.4'
N N 0.0061 0.0033 'International Tables Vol C Tables 4.2.6.8 and 6.1.1.4'
O O 0.0106 0.0060 'International Tables Vol C Tables 4.2.6.8 and 6.1.1.4'
Ti Ti 0.2776 0.4457 'International Tables Vol C Tables 4.2.6.8 and 6.1.1.4'

loop_
_geom_angle_atom_site_label_1
_geom_angle_atom_site_label_2
_geom_angle_atom_site_label_3
_geom_angle
N1 Ti C15 115.44(8)
N1 Ti C16 120.73(8)
C15 Ti C16 108.06(9)
N1 Ti C1 61.81(6)
C15 Ti C1 118.61(8)
C16 Ti C1 125.58(7)
N1 Ti O1 69.81(5)
C15 Ti O1 82.44(7)
C16 Ti O1 78.54(7)
C1 Ti O1 131.61(5)
N1 Ti C2 85.18(6)
C15 Ti C2 85.17(8)
C16 Ti C2 137.88(8)
C1 Ti C2 35.37(6)
O1 Ti C2 143.57(6)
N1 Ti C5 82.61(6)
C15 Ti C5 138.34(8)
C16 Ti C5 90.70(8)
C1 Ti C5 35.37(6)
O1 Ti C5 138.67(6)
C2 Ti C5 57.95(6)
N1 Ti C3 117.40(6)
C15 Ti C3 82.11(8)
C16 Ti C3 106.37(8)
C1 Ti C3 57.66(6)
O1 Ti C3 164.55(6)
C2 Ti C3 34.25(7)
C5 Ti C3 56.66(6)
N1 Ti C4 115.62(6)
C15 Ti C4 110.85(8)
C16 Ti C4 81.40(8)
C1 Ti C4 57.61(7)
O1 Ti C4 158.68(6)
C2 Ti C4 56.73(7)
C5 Ti C4 34.12(6)
C3 Ti C4 33.36(7)
C13 O1 C14 116.48(14)
C13 O1 Ti 115.05(9)
C14 O1 Ti 127.61(11)
C8 N1 C6 123.19(14)
C8 N1 Ti 126.72(11)
C6 N1 Ti 108.84(10)
C2 C1 C5 106.96(16)
C2 C1 C6 123.67(16)
C5 C1 C6 121.45(16)
C2 C1 Ti 73.68(10)
C5 C1 Ti 73.90(10)
C6 C1 Ti 92.73(9)
C3 C2 C1 108.30(17)
C3 C2 Ti 76.20(11)
C1 C2 Ti 70.95(10)
C4 C3 C2 108.34(17)
C4 C3 Ti 73.78(10)
C2 C3 Ti 69.55(10)
C3 C4 C5 107.90(18)
C3 C4 Ti 72.86(11)
C5 C4 Ti 69.37(9)
C4 C5 C1 108.49(17)
C4 C5 Ti 76.50(10)
C1 C5 Ti 70.73(9)
N1 C6 C1 96.54(13)
N1 C6 C7 114.08(16)
C1 C6 C7 114.44(16)
N1 C8 C9 127.58(15)
N1 C8 C13 114.51(14)
C9 C8 C13 117.87(15)
C10 C9 C8 119.96(17)
C11 C10 C9 120.75(18)
C10 C11 C12 120.47(17)
C13 C12 C11 118.58(17)
C12 C13 O1 126.01(16)
C12 C13 C8 122.37(16)
O1 C13 C8 111.62(14)

loop_
_geom_bond_atom_site_label_1
_geom_bond_atom_site_label_2
_geom_bond_distance
Ti N1 1.9890(14)
Ti C15 2.130(2)
Ti C16 2.140(2)
Ti C1 2.3118(16)
Ti O1 2.3321(12)
Ti C2 2.3472(18)
Ti C5 2.3529(17)
Ti C3 2.4329(18)
Ti C4 2.4446(18)
O1 C13 1.386(2)
O1 C14 1.449(2)
N1 C8 1.374(2)
N1 C6 1.465(2)
C1 C2 1.416(3)
C1 C5 1.418(3)
C1 C6 1.518(2)
C2 C3 1.410(3)
C3 C4 1.400(3)
C4 C5 1.410(3)
C6 C7 1.519(3)
C8 C9 1.398(2)
C8 C13 1.407(2)
C9 C10 1.395(3)
C10 C11 1.381(3)
C11 C12 1.392(3)
C12 C13 1.379(2)

loop_
_geom_torsion_atom_site_label_1
_geom_torsion_atom_site_label_2
_geom_torsion_atom_site_label_3
_geom_torsion_atom_site_label_4
_geom_torsion
N1 Ti O1 C13 12.73(12)
C15 Ti O1 C13 133.44(14)
C16 Ti O1 C13 -116.32(13)
C1 Ti O1 C13 11.56(15)
C2 Ti O1 C13 62.28(16)
C5 Ti O1 C13 -38.53(16)
C3 Ti O1 C13 133.4(2)
C4 Ti O1 C13 -96.23(19)
N1 Ti O1 C14 -178.40(17)
C15 Ti O1 C14 -57.69(17)
C16 Ti O1 C14 52.55(17)
C1 Ti O1 C14 -179.57(15)
C2 Ti O1 C14 -128.85(16)
C5 Ti O1 C14 130.34(16)
C3 Ti O1 C14 -57.7(3)
C4 Ti O1 C14 72.6(2)
C15 Ti N1 C8 -84.29(16)
C16 Ti N1 C8 48.73(17)
C1 Ti N1 C8 165.43(17)
O1 Ti N1 C8 -13.58(13)
C2 Ti N1 C8 -166.61(15)
C5 Ti N1 C8 135.13(15)
C3 Ti N1 C8 -178.62(14)
C4 Ti N1 C8 144.01(14)
C15 Ti N1 C6 108.29(13)
C16 Ti N1 C6 -118.69(13)
C1 Ti N1 C6 -1.99(11)
O1 Ti N1 C6 179.00(13)
C2 Ti N1 C6 25.97(12)
C5 Ti N1 C6 -32.29(12)
C3 Ti N1 C6 13.96(14)
C4 Ti N1 C6 -23.41(14)
N1 Ti C1 C2 126.18(12)
C15 Ti C1 C2 20.93(14)
C16 Ti C1 C2 -124.59(12)
O1 Ti C1 C2 127.43(11)
C5 Ti C1 C2 -113.64(15)
C3 Ti C1 C2 -37.04(11)
C4 Ti C1 C2 -76.77(12)
N1 Ti C1 C5 -120.19(12)
C15 Ti C1 C5 134.57(12)
C16 Ti C1 C5 -10.96(14)
O1 Ti C1 C5 -118.94(11)
C2 Ti C1 C5 113.64(15)
C3 Ti C1 C5 76.60(11)
C4 Ti C1 C5 36.87(10)
N1 Ti C1 C6 1.82(10)
C15 Ti C1 C6 -103.43(12)
C16 Ti C1 C6 111.05(13)
O1 Ti C1 C6 3.06(14)
C2 Ti C1 C6 -124.36(16)
C5 Ti C1 C6 122.00(16)
C3 Ti C1 C6 -161.40(14)
C4 Ti C1 C6 158.87(14)
C5 C1 C2 C3 0.71(19)
C6 C1 C2 C3 149.89(16)
Ti C1 C2 C3 67.67(12)
C5 C1 C2 Ti -66.95(11)
C6 C1 C2 Ti 82.22(15)
N1 Ti C2 C3 -160.83(12)
C15 Ti C2 C3 83.08(13)
C16 Ti C2 C3 -28.67(17)
C1 Ti C2 C3 -115.27(16)
O1 Ti C2 C3 153.39(11)
C5 Ti C2 C3 -76.54(12)
C4 Ti C2 C3 -35.78(11)
N1 Ti C2 C1 -45.56(11)
C15 Ti C2 C1 -161.65(12)
C16 Ti C2 C1 86.60(15)
O1 Ti C2 C1 -91.34(13)
C5 Ti C2 C1 38.73(10)
C3 Ti C2 C1 115.27(16)
C4 Ti C2 C1 79.49(12)
C1 C2 C3 C4 -0.2(2)
Ti C2 C3 C4 64.04(13)
C1 C2 C3 Ti -64.20(11)
N1 Ti C3 C4 -95.64(13)
C15 Ti C3 C4 149.73(14)
C16 Ti C3 C4 43.14(14)
C1 Ti C3 C4 -78.98(13)
O1 Ti C3 C4 149.8(2)
C2 Ti C3 C4 -117.27(17)
C5 Ti C3 C4 -36.61(12)
N1 Ti C3 C2 21.63(13)
C15 Ti C3 C2 -93.00(13)
C16 Ti C3 C2 160.40(12)
C1 Ti C3 C2 38.28(11)
O1 Ti C3 C2 -93.0(2)
C5 Ti C3 C2 80.66(12)
C4 Ti C3 C2 117.27(17)
C2 C3 C4 C5 -0.5(2)
Ti C3 C4 C5 60.86(12)
C2 C3 C4 Ti -61.33(12)
N1 Ti C4 C3 101.53(12)
C15 Ti C4 C3 -32.30(15)
C16 Ti C4 C3 -138.43(14)
C1 Ti C4 C3 79.12(13)
O1 Ti C4 C3 -158.33(14)
C2 Ti C4 C3 36.75(12)
C5 Ti C4 C3 117.37(18)
N1 Ti C4 C5 -15.84(13)
C15 Ti C4 C5 -149.67(12)
C16 Ti C4 C5 104.19(13)
C1 Ti C4 C5 -38.25(11)
O1 Ti C4 C5 84.29(19)
C2 Ti C4 C5 -80.62(12)
C3 Ti C4 C5 -117.37(18)
C3 C4 C5 C1 0.9(2)
Ti C4 C5 C1 64.02(11)
C3 C4 C5 Ti -63.10(13)
C2 C1 C5 C4 -1.01(19)
C6 C1 C5 C4 -151.01(15)
Ti C1 C5 C4 -67.82(12)
C2 C1 C5 Ti 66.81(11)
C6 C1 C5 Ti -83.20(14)
N1 Ti C5 C4 165.63(12)
C15 Ti C5 C4 45.23(17)
C16 Ti C5 C4 -73.46(13)
C1 Ti C5 C4 115.43(16)
O1 Ti C5 C4 -146.79(11)
C2 Ti C5 C4 76.70(12)
C3 Ti C5 C4 35.77(12)
N1 Ti C5 C1 50.20(11)
C15 Ti C5 C1 -70.19(16)
C16 Ti C5 C1 171.11(11)
O1 Ti C5 C1 97.78(12)
C2 Ti C5 C1 -38.73(10)
C3 Ti C5 C1 -79.66(12)
C4 Ti C5 C1 -115.43(16)
C8 N1 C6 C1 -165.27(16)
Ti N1 C6 C1 2.69(15)
C8 N1 C6 C7 74.2(2)
Ti N1 C6 C7 -117.80(15)
C2 C1 C6 N1 -74.36(19)
C5 C1 C6 N1 70.57(19)
Ti C1 C6 N1 -2.19(12)
C2 C1 C6 C7 45.9(2)
C5 C1 C6 C7 -169.21(17)
Ti C1 C6 C7 118.02(15)
C6 N1 C8 C9 0.5(3)
Ti N1 C8 C9 -165.26(15)
C6 N1 C8 C13 178.13(16)
Ti N1 C8 C13 12.4(2)
N1 C8 C9 C10 178.28(18)
C13 C8 C9 C10 0.7(3)
C8 C9 C10 C11 0.0(3)
C9 C10 C11 C12 -0.7(3)
C10 C11 C12 C13 0.6(3)
C11 C12 C13 O1 -179.61(18)
C11 C12 C13 C8 0.2(3)
C14 O1 C13 C12 -1.3(3)
Ti O1 C13 C12 168.89(16)
C14 O1 C13 C8 178.92(16)
Ti O1 C13 C8 -10.92(18)
N1 C8 C13 C12 -178.70(17)
C9 C8 C13 C12 -0.8(3)
N1 C8 C13 O1 1.1(2)
C9 C8 C13 O1 179.01(16)
